data_2021408
loop_
_publ_author_name
'Laos, Roberto'
'Lampropoulos, Christos'
'Benner, Steven A.'

_publ_section_title
;
 The surprising pairing of
 2-aminoimidazo[1,2-<i>a</i>][1,3,5]triazin-4-one, a component of an
 expanded DNA alphabet
;
_journal_coeditor_code YF3153
_journal_issue 1
_journal_name_full 'Acta Crystallographica Section C'
_journal_page_first 22
_journal_page_last 28
_journal_paper_doi 10.1107/S2053229618016923
_journal_volume 75
_journal_year 2019
_chemical_formula_iupac 'C5 H5 N5 O, H2 O'
_chemical_formula_moiety 'C5 H5 N5 O, H2 O'
_chemical_formula_sum 'C5 H7 N5 O2'
_chemical_formula_weight 169.16
_chemical_name_systematic
;
2-Aminoimidazo[1,2-<i>a</i>][1,3,5]triazin-4(3<i>H</i>)-one monohydrate
;
_space_group_crystal_system monoclinic
_space_group_IT_number 15
_space_group_name_Hall '-C 2yc'
_space_group_name_H-M_alt 'C 1 2/c 1'
_symmetry_space_group_name_Hall '-C 2yc'
_symmetry_space_group_name_H-M 'C 1 2/c 1'
_atom_sites_solution_hydrogens mixed
_audit_creation_method SHELXL-2016/6
_cell_angle_alpha 90
_cell_angle_beta 101.72(3)
_cell_angle_gamma 90
_cell_formula_units_Z 8
_cell_length_a 16.357(13)
_cell_length_b 3.712(3)
_cell_length_c 22.723(19)
_cell_measurement_reflns_used 9591
_cell_measurement_temperature 100(2)
_cell_measurement_theta_max 26.32
_cell_measurement_theta_min 2.5465
_cell_volume 1350.9(19)
_computing_cell_refinement
;
SAINT (Bruker, 2013)
;
_computing_data_collection
;
APEX2 (Bruker, 2014)
;
_computing_molecular_graphics
;
XP in SHELXTL-Plus (Sheldrick, 2008)
;
_computing_publication_material
;
SHELXL2014 (Sheldrick, 2015b)
;
_computing_structure_refinement
;
SHELXL2017 (Sheldrick, 2015b) and <i>ShelXle</i> (H\"ubschle <i>et
al.</i>,
2011)
;
_computing_structure_solution
;
SHELXT2014 (Sheldrick, 2015a)
;
_diffrn_ambient_temperature 100(2)
_diffrn_measured_fraction_theta_full 0.998
_diffrn_measured_fraction_theta_max 0.996
_diffrn_measurement_device_type 'Bruker D8 VENTURE'
_diffrn_measurement_method '\f and \w scans'
_diffrn_radiation_monochromator 'multilayer mirror'
_diffrn_radiation_type MoK\a
_diffrn_radiation_wavelength 0.71073
_diffrn_reflns_av_R_equivalents 0.0894
_diffrn_reflns_av_unetI/netI 0.0325
_diffrn_reflns_limit_h_max 20
_diffrn_reflns_limit_h_min -20
_diffrn_reflns_limit_k_max 4
_diffrn_reflns_limit_k_min -4
_diffrn_reflns_limit_l_max 28
_diffrn_reflns_limit_l_min -28
_diffrn_reflns_number 33557
_diffrn_reflns_theta_full 25.000
_diffrn_reflns_theta_max 26.417
_diffrn_reflns_theta_min 2.544
_exptl_absorpt_coefficient_mu 0.133
_exptl_absorpt_correction_type multi-scan
_exptl_absorpt_process_details
;
(SADABS; Bruker, 2013)
;
_exptl_crystal_colour colourless
_exptl_crystal_density_diffrn 1.663
_exptl_crystal_description 'very thin needle'
_exptl_crystal_F_000 704
_exptl_crystal_size_max 0.400
_exptl_crystal_size_mid 0.100
_exptl_crystal_size_min 0.100
_refine_diff_density_max 0.269
_refine_diff_density_min -0.562
_refine_ls_extinction_method none
_refine_ls_goodness_of_fit_ref 1.155
_refine_ls_hydrogen_treatment constr
_refine_ls_matrix_type full
_refine_ls_number_parameters 112
_refine_ls_number_reflns 1397
_refine_ls_number_restraints 0
_refine_ls_restrained_S_all 1.155
_refine_ls_R_factor_all 0.0824
_refine_ls_R_factor_gt 0.0595
_refine_ls_shift/su_max 0.000
_refine_ls_shift/su_mean 0.000
_refine_ls_structure_factor_coef Fsqd
_refine_ls_weighting_details 'w=1/[\s^2^(Fo^2^)+(0.0742P)^2^+4.2384P] where P=(Fo^2^+2Fc^2^)/3'
_refine_ls_weighting_scheme calc
_refine_ls_wR_factor_gt 0.1548
_refine_ls_wR_factor_ref 0.1663
_reflns_number_gt 1086
_reflns_number_total 1397
_reflns_threshold_expression 'I > 2\s(I)'
_cod_data_source_file yf3153sup1.cif
_cod_data_source_block I
_cod_depositor_comments 'Adding full bibliography for 2021408.cif.'
_cod_database_code 2021408
_cod_database_fobs_code 2021408
_shelx_space_group_comment
;
The symmetry employed for this shelxl refinement is uniquely defined
by the following loop, which should always be used as a source of
symmetry information in preference to the above space-group names.
They are only intended as comments.
;
_shelx_estimated_absorpt_t_min 0.949
_shelx_estimated_absorpt_t_max 0.987

loop_
_space_group_symop_operation_xyz
'x, y, z'
'-x, y, -z+1/2'
'x+1/2, y+1/2, z'
'-x+1/2, y+1/2, -z+1/2'
'-x, -y, -z'
'x, -y, z-1/2'
'-x+1/2, -y+1/2, -z'
'x+1/2, -y+1/2, z-1/2'

loop_
_atom_site_type_symbol
_atom_site_label
_atom_site_fract_x
_atom_site_fract_y
_atom_site_fract_z
_atom_site_U_iso_or_equiv
_atom_site_adp_type
_atom_site_calc_flag
_atom_site_occupancy
_atom_site_disorder_assembly
_atom_site_disorder_group
O O2 0.6958(3) 0.6401(14) 0.23204(16) 0.0541(13) Uani d 0.75 A 1
H H2Y 0.730670 0.854966 0.242044 0.081 Uiso d 0.75 A 1
H H2X 0.667110 0.607746 0.265584 0.081 Uiso d 0.75 A 1
O O2' 0.7846(9) 0.953(4) 0.2572(6) 0.0541(13) Uani d 0.25 B 2
H H2W 0.774086 1.213329 0.255700 0.081 Uiso d 0.25 B 2
H H2Z 0.752094 0.765008 0.232740 0.081 Uiso d 0.25 B 2
O O1 0.61373(11) 0.3616(5) 0.51107(8) 0.0169(5) Uani d 1 . .
N N1 0.64639(13) 0.5857(6) 0.34214(9) 0.0136(5) Uani d 1 . .
N N2 0.77095(14) 0.8537(6) 0.38555(10) 0.0156(6) Uani d 1 . .
H H2A 0.780006 0.902557 0.349521 0.019 Uiso calc 1 . .
H H2B 0.807740 0.918339 0.417693 0.019 Uiso calc 1 . .
C C9 0.57886(16) 0.4099(7) 0.35240(11) 0.0123(6) Uani d 1 . .
N N8 0.51426(13) 0.2871(6) 0.31270(10) 0.0152(5) Uani d 1 . .
H H8 0.506724 0.304919 0.273345 0.018 Uiso calc 0.5 . .
C C7 0.46028(17) 0.1238(8) 0.34504(12) 0.0164(6) Uani d 1 . .
H H7 0.408713 0.013066 0.327525 0.020 Uiso calc 1 . .
C C6 0.49153(16) 0.1454(8) 0.40446(12) 0.0156(6) Uani d 1 . .
H H6 0.467115 0.056609 0.436123 0.019 Uiso calc 1 . .
N N3 0.69230(13) 0.6152(6) 0.44912(9) 0.0140(5) Uani d 1 . .
H H3 0.730825 0.692018 0.479352 0.017 Uiso calc 0.5 . .
C C4 0.62514(16) 0.4336(7) 0.46086(12) 0.0132(6) Uani d 1 . .
N N5 0.56777(13) 0.3267(6) 0.40962(9) 0.0127(5) Uani d 1 . .
C C2 0.70163(16) 0.6820(7) 0.39144(11) 0.0124(6) Uani d 1 . .

loop_
_atom_site_aniso_label
_atom_site_aniso_U_11
_atom_site_aniso_U_22
_atom_site_aniso_U_33
_atom_site_aniso_U_12
_atom_site_aniso_U_13
_atom_site_aniso_U_23
O2 0.050(2) 0.087(4) 0.0280(18) 0.019(2) 0.0143(17) 0.0103(19)
O2' 0.050(2) 0.087(4) 0.0280(18) 0.019(2) 0.0143(17) 0.0103(19)
O1 0.0200(10) 0.0225(11) 0.0088(9) -0.0018(8) 0.0047(7) 0.0009(8)
N1 0.0149(11) 0.0170(12) 0.0082(11) 0.0019(9) 0.0007(9) 0.0000(9)
N2 0.0163(12) 0.0230(13) 0.0076(11) -0.0035(10) 0.0025(9) 0.0007(9)
C9 0.0143(13) 0.0118(13) 0.0107(13) 0.0045(10) 0.0021(10) -0.0002(10)
N8 0.0129(11) 0.0185(12) 0.0135(11) 0.0021(9) 0.0006(9) -0.0022(9)
C7 0.0143(13) 0.0166(14) 0.0178(14) 0.0019(11) 0.0020(11) -0.0023(11)
C6 0.0148(13) 0.0163(14) 0.0170(14) 0.0008(11) 0.0063(11) -0.0001(11)
N3 0.0136(11) 0.0183(12) 0.0096(11) 0.0010(9) 0.0014(9) 0.0005(9)
C4 0.0146(13) 0.0137(13) 0.0108(13) 0.0046(11) 0.0015(10) -0.0019(10)
N5 0.0129(11) 0.0153(12) 0.0096(11) 0.0024(9) 0.0016(9) 0.0009(9)
C2 0.0144(13) 0.0126(13) 0.0104(13) 0.0046(11) 0.0029(10) 0.0012(10)

loop_
_atom_type_symbol
_atom_type_description
_atom_type_scat_dispersion_real
_atom_type_scat_dispersion_imag
_atom_type_scat_source
C C 0.0033 0.0016 'International Tables Vol C Tables 4.2.6.8 and 6.1.1.4'
H H 0.0000 0.0000 'International Tables Vol C Tables 4.2.6.8 and 6.1.1.4'
N N 0.0061 0.0033 'International Tables Vol C Tables 4.2.6.8 and 6.1.1.4'
O O 0.0106 0.0060 'International Tables Vol C Tables 4.2.6.8 and 6.1.1.4'

loop_
_geom_angle_atom_site_label_1
_geom_angle_atom_site_label_2
_geom_angle_atom_site_label_3
_geom_angle
H2Y O2 H2X 105.5
H2W O2' H2Z 127.7
C2 N1 C9 115.1(2)
C2 N2 H2A 120.0
C2 N2 H2B 120.0
H2A N2 H2B 120.0
N8 C9 N1 128.3(2)
N8 C9 N5 108.9(2)
N1 C9 N5 122.7(2)
C9 N8 C7 107.1(2)
C9 N8 H8 126.5
C7 N8 H8 126.5
C6 C7 N8 110.5(2)
C6 C7 H7 124.7
N8 C7 H7 124.7
C7 C6 N5 105.2(2)
C7 C6 H6 127.4
N5 C6 H6 127.4
C4 N3 C2 121.8(2)
C4 N3 H3 119.1
C2 N3 H3 119.1
O1 C4 N3 125.0(2)
O1 C4 N5 120.8(2)
N3 C4 N5 114.2(2)
C9 N5 C4 121.7(2)
C9 N5 C6 108.2(2)
C4 N5 C6 130.0(2)
N2 C2 N1 119.2(2)
N2 C2 N3 116.4(2)
N1 C2 N3 124.4(2)

loop_
_geom_bond_atom_site_label_1
_geom_bond_atom_site_label_2
_geom_bond_distance
O2 H2Y 0.9800
O2 H2X 0.9802
O2' H2W 0.9800
O2' H2Z 0.9800
O1 C4 1.223(3)
N1 C2 1.337(3)
N1 C9 1.343(4)
N2 C2 1.331(4)
N2 H2A 0.8800
N2 H2B 0.8800
C9 N8 1.323(4)
C9 N5 1.384(3)
N8 C7 1.397(4)
N8 H8 0.8800
C7 C6 1.345(4)
C7 H7 0.9500
C6 N5 1.401(4)
C6 H6 0.9500
N3 C4 1.361(4)
N3 C2 1.373(3)
N3 H3 0.8800
C4 N5 1.396(3)

loop_
_geom_hbond_atom_site_label_D
_geom_hbond_atom_site_label_H
_geom_hbond_atom_site_label_A
_geom_hbond_site_symmetry_A
_geom_hbond_distance_DH
_geom_hbond_distance_HA
_geom_hbond_distance_DA
_geom_hbond_angle_DHA
O2 H2Y O2 4_655 0.98 1.62 2.582(6) 165.9
O2 H2X N1 . 0.98 1.84 2.788(5) 161.7
O2' H2W O2' 4_655 0.98 1.30 2.164(15) 143.1
O2' H2Z O2' 4_645 0.98 1.34 2.164(15) 136.6
N3 H3 N3 7_666 0.88 1.98 2.853(5) 174.0
N2 H2A O2 4_655 0.88 2.16 3.026(5) 167.7
N2 H2A O2' . 0.88 2.12 2.993(12) 169.8
N2 H2B O1 7_666 0.88 2.02 2.897(3) 171.9
N8 H8 N8 2_655 0.88 1.92 2.792(5) 173.3
C7 H7 O2 2_645 0.95 2.39 3.315(5) 163.4
C6 H6 O1 5_656 0.95 2.50 3.396(4) 157.5

loop_
_geom_torsion_atom_site_label_1
_geom_torsion_atom_site_label_2
_geom_torsion_atom_site_label_3
_geom_torsion_atom_site_label_4
_geom_torsion
C2 N1 C9 N8 179.2(3)
C2 N1 C9 N5 -1.4(4)
N1 C9 N8 C7 179.9(3)
N5 C9 N8 C7 0.4(3)
C9 N8 C7 C6 -0.1(3)
N8 C7 C6 N5 -0.2(3)
C2 N3 C4 O1 179.0(2)
C2 N3 C4 N5 -0.4(4)
N8 C9 N5 C4 -177.9(2)
N1 C9 N5 C4 2.5(4)
N8 C9 N5 C6 -0.6(3)
N1 C9 N5 C6 179.9(2)
O1 C4 N5 C9 179.0(2)
N3 C4 N5 C9 -1.5(4)
O1 C4 N5 C6 2.3(4)
N3 C4 N5 C6 -178.2(2)
C7 C6 N5 C9 0.5(3)
C7 C6 N5 C4 177.5(3)
C9 N1 C2 N2 179.2(2)
C9 N1 C2 N3 -0.6(4)
C4 N3 C2 N2 -178.3(2)
C4 N3 C2 N1 1.6(4)
